data_4330716
loop_
_publ_author_name
'M. Angeles Alvarez'
'M. Esther Garc\'ia'
'Daniel Garc\'ia-Viv\'o'
'Alberto Ramos'
'Miguel A. Ruiz'

_publ_section_title
;
 Reactivity of the Anionic Diphosphorus Complex
 [Mo2Cp2(\m-PCy2)(CO)2(\m-\k2:\k2-P2)]- Toward ER3X Electrophiles (E = C
 to Pb): Insights into the Multisite Donor Ability and Dynamics of the P2
 Ligand
;
_journal_name_full 'Inorganic Chemistry'
_journal_page_first 11061
_journal_page_last 11075
_journal_paper_doi 10.1021/ic301612g
_journal_volume 51
_journal_year 2012
_chemical_compound_source 'synthesis as described'
_chemical_formula_moiety 'C42 H47 Ge1 Mo2 O2 P3'
_chemical_formula_sum 'C42 H47 Ge Mo2 O2 P3'
_chemical_formula_weight 941.18
_chemical_name_systematic
;
 ?
;
_space_group_IT_number 14
_symmetry_cell_setting monoclinic
_symmetry_Int_Tables_number 14
_symmetry_space_group_name_Hall '-P 2ybc'
_symmetry_space_group_name_H-M 'P 1 21/c 1'
_atom_sites_solution_hydrogens geom
_atom_sites_solution_primary direct
_atom_sites_solution_secondary difmap
_audit_conform_dict_location ftp://ftp.iucr.org/pub/cif_core.dic
_audit_conform_dict_name cif_core.dic
_audit_conform_dict_version 2.4
_audit_creation_method 'WinGX routine CIF_UPDATE'
_cell_angle_alpha 90
_cell_angle_beta 133.4440(10)
_cell_angle_gamma 90
_cell_formula_units_Z 4
_cell_length_a 11.51300(10)
_cell_length_b 27.9599(3)
_cell_length_c 16.7334(2)
_cell_measurement_reflns_used 13532
_cell_measurement_temperature 150.0
_cell_measurement_theta_max 74.5361
_cell_measurement_theta_min 3.1618
_cell_measurement_wavelength 1.5418
_cell_volume 3910.87(10)
_computing_cell_refinement
;
CrysAlis RED, Oxford Diffraction Ltd.,
Version 1.171.31.7 (release 18-10-2006 CrysAlis171 .NET)
(compiled Oct 18 2006,16:28:17)
;
_computing_data_collection
;
CrysAlis CCD, Oxford Diffraction Ltd.,
Version 1.171.31.7 (release 18-10-2006 CrysAlis171 .NET)
(compiled Oct 18 2006,16:28:17)
;
_computing_data_reduction
;
CrysAlis RED, Oxford Diffraction Ltd.,
Version 1.171.31.7 (release 18-10-2006 CrysAlis171 .NET)
(compiled Oct 18 2006,16:28:17)
;
_computing_molecular_graphics 'Ortep-3 for Windows (Farrugia, 1997)'
_computing_publication_material 'WinGX publication routines (Farrugia, 1999)'
_computing_structure_refinement 'SHELXL-97 (Sheldrick, 2008)'
_computing_structure_solution 'SHELXS-97 (Sheldrick, 2008)'
_diffrn_ambient_temperature 150.0
_diffrn_measured_fraction_theta_full 0.992
_diffrn_measured_fraction_theta_max 0.955
_diffrn_measurement_device_type 'ONYX CCD'
_diffrn_measurement_method CCD
_diffrn_radiation_monochromator graphite
_diffrn_radiation_probe x-ray
_diffrn_radiation_source 'Nova (Cu) x-ray Source'
_diffrn_radiation_type CuK\a
_diffrn_radiation_wavelength 1.54184
_diffrn_reflns_av_R_equivalents 0.0302
_diffrn_reflns_av_unetI/netI 0.0275
_diffrn_reflns_limit_h_max 13
_diffrn_reflns_limit_h_min -14
_diffrn_reflns_limit_k_max 25
_diffrn_reflns_limit_k_min -34
_diffrn_reflns_limit_l_max 20
_diffrn_reflns_limit_l_min -20
_diffrn_reflns_number 22671
_diffrn_reflns_theta_full 67.5
_diffrn_reflns_theta_max 74.33
_diffrn_reflns_theta_min 3.16
_exptl_absorpt_coefficient_mu 7.512
_exptl_absorpt_correction_T_max 1.00000
_exptl_absorpt_correction_T_min 0.63497
_exptl_absorpt_correction_type multi-scan
_exptl_absorpt_process_details
;
CrysAlisPro, Agilent Technologies,
Version 1.171.34.49 (release 20-01-2011 CrysAlis171 .NET)
(compiled Jan 20 2011,15:58:25)
empirical absorption correction using spherical harmonics,
 implemented in SCALE3 ABSPACK scaling algorithm.
;
_exptl_crystal_colour orange
_exptl_crystal_density_diffrn 1.598
_exptl_crystal_description prism
_exptl_crystal_F_000 1904
_exptl_crystal_size_max 0.11
_exptl_crystal_size_mid 0.04
_exptl_crystal_size_min 0.03
_refine_diff_density_max 0.658
_refine_diff_density_min -0.684
_refine_diff_density_rms 0.065
_refine_ls_extinction_method none
_refine_ls_goodness_of_fit_ref 1.028
_refine_ls_hydrogen_treatment constr
_refine_ls_matrix_type full
_refine_ls_number_parameters 451
_refine_ls_number_reflns 7628
_refine_ls_number_restraints 0
_refine_ls_restrained_S_all 1.028
_refine_ls_R_factor_all 0.032
_refine_ls_R_factor_gt 0.026
_refine_ls_shift/su_max 0.003
_refine_ls_shift/su_mean 0
_refine_ls_structure_factor_coef Fsqd
_refine_ls_weighting_details 'calc w=1/[\s^2^(Fo^2^)+(0.0355P)^2^+1.2746P] where P=(Fo^2^+2Fc^2^)/3'
_refine_ls_weighting_scheme calc
_refine_ls_wR_factor_gt 0.0646
_refine_ls_wR_factor_ref 0.068
_reflns_number_gt 6676
_reflns_number_total 7628
_reflns_threshold_expression >2\s(I)
_cod_data_source_file ic301612g_si_002.cif
_cod_data_source_block compound5
_cod_database_code 4330716

loop_
_symmetry_equiv_pos_as_xyz
'x, y, z'
'-x, y+1/2, -z+1/2'
'-x, -y, -z'
'x, -y-1/2, z-1/2'

loop_
_atom_site_label
_atom_site_type_symbol
_atom_site_fract_x
_atom_site_fract_y
_atom_site_fract_z
_atom_site_U_iso_or_equiv
_atom_site_adp_type
_atom_site_occupancy
_atom_site_symmetry_multiplicity
_atom_site_calc_flag
_atom_site_refinement_flags
Mo1 Mo 0.00063(2) -0.107830(8) 0.727350(16) 0.02904(6) Uani 1 1 d .
Mo2 Mo -0.23903(2) -0.186807(8) 0.609752(16) 0.02818(6) Uani 1 1 d .
P1 P -0.28859(7) -0.10047(2) 0.58878(5) 0.02831(13) Uani 1 1 d .
P2 P -0.18463(7) -0.12834(3) 0.52808(5) 0.03132(14) Uani 1 1 d .
P3 P -0.07996(7) -0.15897(2) 0.79904(5) 0.02833(13) Uani 1 1 d .
Ge1 Ge -0.36393(3) -0.078692(11) 0.37519(2) 0.02971(8) Uani 1 1 d .
O1 O 0.2232(3) -0.19075(9) 0.7753(2) 0.0540(6) Uani 1 1 d .
O2 O -0.5795(2) -0.17144(8) 0.51650(17) 0.0412(5) Uani 1 1 d .
C1 C 0.1328(3) -0.16191(12) 0.7529(2) 0.0383(6) Uani 1 1 d .
C2 C -0.4493(3) -0.17416(10) 0.5548(2) 0.0331(5) Uani 1 1 d .
C3 C 0.0571(3) -0.02967(11) 0.7171(2) 0.0408(7) Uani 1 1 d .
H3 H 0.0025 -0.0149 0.6496 0.049 Uiso 1 1 calc R
C4 C 0.0140(4) -0.02802(11) 0.7780(3) 0.0444(7) Uani 1 1 d .
H4 H -0.0737 -0.0121 0.7581 0.053 Uiso 1 1 calc R
C5 C 0.1284(4) -0.05496(12) 0.8751(2) 0.0489(8) Uani 1 1 d .
H5 H 0.129 -0.0599 0.9304 0.059 Uiso 1 1 calc R
C6 C 0.2408(3) -0.07304(13) 0.8740(2) 0.0496(8) Uani 1 1 d .
H6 H 0.3287 -0.092 0.9282 0.06 Uiso 1 1 calc R
C7 C 0.1968(3) -0.05746(12) 0.7756(2) 0.0442(7) Uani 1 1 d .
H7 H 0.2506 -0.0643 0.7538 0.053 Uiso 1 1 calc R
C8 C -0.1174(4) -0.26161(10) 0.6764(3) 0.0418(6) Uani 1 1 d .
H8 H -0.0303 -0.2666 0.7512 0.05 Uiso 1 1 calc R
C9 C -0.2807(4) -0.26634(11) 0.6205(3) 0.0461(7) Uani 1 1 d .
H9 H -0.3199 -0.2747 0.652 0.055 Uiso 1 1 calc R
C10 C -0.3725(4) -0.25623(11) 0.5092(3) 0.0498(8) Uani 1 1 d .
H10 H -0.4835 -0.257 0.4536 0.06 Uiso 1 1 calc R
C11 C -0.2675(4) -0.24475(12) 0.4959(3) 0.0475(7) Uani 1 1 d .
H11 H -0.2974 -0.2364 0.43 0.057 Uiso 1 1 calc R
C12 C -0.1100(4) -0.24803(11) 0.5991(3) 0.0438(7) Uani 1 1 d .
H12 H -0.0173 -0.2423 0.6136 0.053 Uiso 1 1 calc R
C13 C -0.5846(3) -0.09601(11) 0.2961(2) 0.0343(6) Uani 1 1 d .
C14 C -0.6219(3) -0.14230(13) 0.3012(2) 0.0445(7) Uani 1 1 d .
H14 H -0.5414 -0.1652 0.3423 0.053 Uiso 1 1 calc R
C15 C -0.7788(4) -0.15502(16) 0.2455(3) 0.0604(10) Uani 1 1 d .
H15 H -0.8021 -0.1861 0.2507 0.073 Uiso 1 1 calc R
C16 C -0.8973(4) -0.12220(18) 0.1839(3) 0.0697(13) Uani 1 1 d .
H16 H -1.0021 -0.1308 0.1462 0.084 Uiso 1 1 calc R
C17 C -0.8630(4) -0.07626(18) 0.1770(4) 0.0855(17) Uani 1 1 d .
H17 H -0.945 -0.0539 0.134 0.103 Uiso 1 1 calc R
C18 C -0.7063(4) -0.06284(14) 0.2338(3) 0.0629(10) Uani 1 1 d .
H18 H -0.6837 -0.0315 0.2298 0.076 Uiso 1 1 calc R
C19 C -0.3162(3) -0.01171(10) 0.4200(2) 0.0301(5) Uani 1 1 d .
C20 C -0.3741(3) 0.01137(11) 0.4604(2) 0.0375(6) Uani 1 1 d .
H20 H -0.4455 -0.0044 0.4601 0.045 Uiso 1 1 calc R
C21 C -0.3265(3) 0.05748(11) 0.5010(3) 0.0426(7) Uani 1 1 d .
H21 H -0.3661 0.0726 0.5277 0.051 Uiso 1 1 calc R
C22 C -0.2203(3) 0.08121(11) 0.5020(3) 0.0448(7) Uani 1 1 d .
H22 H -0.1879 0.1121 0.5298 0.054 Uiso 1 1 calc R
C23 C -0.1627(3) 0.05907(11) 0.4619(3) 0.0420(7) Uani 1 1 d .
H23 H -0.0913 0.0751 0.4625 0.05 Uiso 1 1 calc R
C24 C -0.2106(3) 0.01285(11) 0.4205(2) 0.0351(6) Uani 1 1 d .
H24 H -0.1718 -0.0018 0.3929 0.042 Uiso 1 1 calc R
C25 C -0.3222(3) -0.08732(10) 0.2805(2) 0.0333(6) Uani 1 1 d .
C26 C -0.2084(4) -0.11869(11) 0.3050(2) 0.0403(6) Uani 1 1 d .
H26 H -0.1546 -0.139 0.3653 0.048 Uiso 1 1 calc R
C27 C -0.1739(4) -0.12012(13) 0.2401(3) 0.0497(8) Uani 1 1 d .
H27 H -0.0964 -0.1411 0.2578 0.06 Uiso 1 1 calc R
C28 C -0.2534(4) -0.09068(13) 0.1500(3) 0.0482(8) Uani 1 1 d .
H28 H -0.2303 -0.0919 0.1066 0.058 Uiso 1 1 calc R
C29 C -0.3667(4) -0.05949(13) 0.1244(2) 0.0458(7) Uani 1 1 d .
H29 H -0.42 -0.0393 0.0639 0.055 Uiso 1 1 calc R
C30 C -0.4016(3) -0.05800(12) 0.1885(2) 0.0422(7) Uani 1 1 d .
H30 H -0.4797 -0.037 0.17 0.051 Uiso 1 1 calc R
C31 C -0.1749(3) -0.13559(10) 0.8486(2) 0.0319(5) Uani 1 1 d .
H31 H -0.0933 -0.1377 0.9291 0.038 Uiso 1 1 calc R
C32 C -0.3161(3) -0.16597(12) 0.8097(2) 0.0412(7) Uani 1 1 d .
H32A H -0.2831 -0.1992 0.8289 0.049 Uiso 1 1 calc R
H32B H -0.4017 -0.1639 0.7302 0.049 Uiso 1 1 calc R
C33 C -0.3784(4) -0.14932(13) 0.8621(3) 0.0452(7) Uani 1 1 d .
H33A H -0.4702 -0.1685 0.8338 0.054 Uiso 1 1 calc R
H33B H -0.2958 -0.154 0.9412 0.054 Uiso 1 1 calc R
C34 C -0.4258(4) -0.09705(14) 0.8375(3) 0.0540(9) Uani 1 1 d .
H34A H -0.5171 -0.093 0.7591 0.065 Uiso 1 1 calc R
H34B H -0.4572 -0.0868 0.8758 0.065 Uiso 1 1 calc R
C35 C -0.2898(5) -0.06631(13) 0.8727(4) 0.0619(10) Uani 1 1 d .
H35A H -0.2033 -0.0673 0.9523 0.074 Uiso 1 1 calc R
H35B H -0.3257 -0.0334 0.8514 0.074 Uiso 1 1 calc R
C36 C -0.2276(5) -0.08336(12) 0.8203(3) 0.0542(9) Uani 1 1 d .
H36A H -0.3114 -0.0798 0.741 0.065 Uiso 1 1 calc R
H36B H -0.1379 -0.0636 0.8467 0.065 Uiso 1 1 calc R
C37 C 0.0773(3) -0.20022(11) 0.9123(2) 0.0352(6) Uani 1 1 d .
H37 H 0.1201 -0.2169 0.8858 0.042 Uiso 1 1 calc R
C38 C 0.2198(3) -0.17439(12) 1.0178(2) 0.0416(7) Uani 1 1 d .
H38A H 0.1862 -0.1587 1.0508 0.05 Uiso 1 1 calc R
H38B H 0.2599 -0.1501 1.0004 0.05 Uiso 1 1 calc R
C39 C 0.3534(4) -0.21079(14) 1.0996(3) 0.0530(8) Uani 1 1 d .
H39A H 0.3944 -0.2238 1.0693 0.064 Uiso 1 1 calc R
H39B H 0.4407 -0.1945 1.1678 0.064 Uiso 1 1 calc R
C40 C 0.2943(4) -0.25147(15) 1.1239(3) 0.0598(10) Uani 1 1 d .
H40A H 0.3789 -0.275 1.1697 0.072 Uiso 1 1 calc R
H40B H 0.2693 -0.2391 1.1648 0.072 Uiso 1 1 calc R
C41 C 0.1482(4) -0.27549(12) 1.0208(3) 0.0506(8) Uani 1 1 d .
H41A H 0.1085 -0.2988 1.04 0.061 Uiso 1 1 calc R
H41B H 0.1772 -0.2923 0.9859 0.061 Uiso 1 1 calc R
C42 C 0.0164(4) -0.23943(11) 0.9399(3) 0.0409(6) Uani 1 1 d .
H42A H -0.0208 -0.225 0.9717 0.049 Uiso 1 1 calc R
H42B H -0.0733 -0.2558 0.8729 0.049 Uiso 1 1 calc R

loop_
_atom_site_aniso_label
_atom_site_aniso_U_11
_atom_site_aniso_U_22
_atom_site_aniso_U_33
_atom_site_aniso_U_23
_atom_site_aniso_U_13
_atom_site_aniso_U_12
Mo1 0.02371(9) 0.03419(12) 0.02967(10) 0.00228(8) 0.01852(8) -0.00146(7)
Mo2 0.02829(10) 0.02682(11) 0.03399(10) 0.00066(8) 0.02316(9) 0.00081(7)
P1 0.0250(3) 0.0294(3) 0.0311(3) 0.0016(2) 0.0195(2) 0.0000(2)
P2 0.0300(3) 0.0351(4) 0.0317(3) 0.0018(3) 0.0223(3) -0.0010(3)
P3 0.0268(3) 0.0307(3) 0.0319(3) 0.0052(3) 0.0219(3) 0.0042(2)
Ge1 0.02614(14) 0.03235(17) 0.03181(14) -0.00003(12) 0.02038(12) -0.00160(11)
O1 0.0367(10) 0.0691(16) 0.0575(13) 0.0053(12) 0.0329(10) 0.0156(11)
O2 0.0314(9) 0.0444(12) 0.0510(11) 0.0030(9) 0.0296(9) -0.0001(8)
C1 0.0310(13) 0.0490(18) 0.0403(14) 0.0024(13) 0.0265(12) 0.0008(12)
C2 0.0362(13) 0.0303(14) 0.0371(13) 0.0016(11) 0.0268(11) -0.0004(11)
C3 0.0363(13) 0.0376(16) 0.0419(15) 0.0017(12) 0.0243(12) -0.0096(12)
C4 0.0470(15) 0.0358(16) 0.0490(16) -0.0105(13) 0.0326(14) -0.0155(13)
C5 0.0533(17) 0.050(2) 0.0391(15) -0.0109(14) 0.0300(14) -0.0221(15)
C6 0.0305(13) 0.057(2) 0.0354(14) -0.0007(14) 0.0128(12) -0.0139(13)
C7 0.0333(13) 0.0492(19) 0.0455(15) 0.0025(14) 0.0253(13) -0.0106(13)
C8 0.0460(15) 0.0291(15) 0.0524(17) 0.0056(13) 0.0347(14) 0.0089(12)
C9 0.0535(17) 0.0265(15) 0.073(2) 0.0005(14) 0.0488(17) -0.0012(12)
C10 0.0429(15) 0.0336(16) 0.062(2) -0.0160(15) 0.0318(15) -0.0056(13)
C11 0.0651(19) 0.0343(16) 0.0501(17) -0.0069(13) 0.0424(16) 0.0034(14)
C12 0.0517(16) 0.0314(15) 0.0639(19) -0.0037(14) 0.0457(16) 0.0040(13)
C13 0.0272(12) 0.0425(16) 0.0303(12) -0.0040(11) 0.0188(10) -0.0027(11)
C14 0.0364(14) 0.054(2) 0.0363(14) -0.0032(13) 0.0225(12) -0.0138(13)
C15 0.0475(18) 0.088(3) 0.0431(17) -0.0164(18) 0.0301(15) -0.0328(19)
C16 0.0361(17) 0.108(4) 0.069(2) -0.050(2) 0.0373(18) -0.028(2)
C17 0.0290(16) 0.090(3) 0.088(3) -0.041(3) 0.0215(18) 0.0055(18)
C18 0.0393(16) 0.047(2) 0.070(2) -0.0126(17) 0.0248(16) 0.0001(15)
C19 0.0271(11) 0.0293(13) 0.0318(12) 0.0027(10) 0.0194(10) 0.0009(10)
C20 0.0317(12) 0.0380(16) 0.0469(15) 0.0019(12) 0.0286(12) 0.0008(11)
C21 0.0382(14) 0.0389(16) 0.0534(17) -0.0012(13) 0.0325(13) 0.0044(12)
C22 0.0387(14) 0.0333(16) 0.0557(17) -0.0053(13) 0.0299(14) -0.0025(12)
C23 0.0364(13) 0.0389(16) 0.0499(16) 0.0003(13) 0.0294(13) -0.0064(12)
C24 0.0316(12) 0.0384(15) 0.0372(13) 0.0012(11) 0.0244(11) -0.0005(11)
C25 0.0301(12) 0.0359(15) 0.0342(13) -0.0037(11) 0.0222(11) -0.0051(10)
C26 0.0485(16) 0.0345(16) 0.0437(15) 0.0001(12) 0.0339(14) 0.0014(12)
C27 0.0559(18) 0.049(2) 0.0585(19) -0.0053(15) 0.0448(17) 0.0031(15)
C28 0.0519(17) 0.060(2) 0.0458(16) -0.0133(15) 0.0386(15) -0.0112(15)
C29 0.0435(15) 0.057(2) 0.0322(13) 0.0009(13) 0.0242(12) -0.0079(14)
C30 0.0354(13) 0.0527(19) 0.0360(14) 0.0034(13) 0.0236(12) 0.0033(13)
C31 0.0313(12) 0.0372(15) 0.0336(12) 0.0041(11) 0.0248(11) 0.0061(11)
C32 0.0386(14) 0.0480(18) 0.0472(15) -0.0054(13) 0.0334(13) -0.0034(13)
C33 0.0392(14) 0.061(2) 0.0489(16) -0.0056(15) 0.0352(14) -0.0036(14)
C34 0.0488(17) 0.078(3) 0.0467(16) 0.0167(17) 0.0371(15) 0.0287(17)
C35 0.096(3) 0.044(2) 0.092(3) 0.0098(19) 0.082(3) 0.0194(19)
C36 0.080(2) 0.0426(19) 0.080(2) 0.0114(17) 0.070(2) 0.0145(16)
C37 0.0339(13) 0.0397(16) 0.0393(13) 0.0085(12) 0.0280(12) 0.0092(11)
C38 0.0331(13) 0.0536(19) 0.0345(13) 0.0106(13) 0.0219(12) 0.0079(13)
C39 0.0362(14) 0.069(2) 0.0475(17) 0.0191(16) 0.0264(14) 0.0181(15)
C40 0.0525(18) 0.070(3) 0.0535(19) 0.0310(18) 0.0353(16) 0.0304(18)
C41 0.0596(19) 0.0429(18) 0.064(2) 0.0194(16) 0.0481(18) 0.0196(15)
C42 0.0433(14) 0.0399(17) 0.0501(16) 0.0135(13) 0.0361(14) 0.0123(13)

loop_
_atom_type_symbol
_atom_type_description
_atom_type_scat_dispersion_real
_atom_type_scat_dispersion_imag
_atom_type_scat_source
C C 0.0181 0.0091 'International Tables Vol C Tables 4.2.6.8 and 6.1.1.4'
H H 0 0 'International Tables Vol C Tables 4.2.6.8 and 6.1.1.4'
Ge Ge -1.0885 0.8855 'International Tables Vol C Tables 4.2.6.8 and 6.1.1.4'
Mo Mo -0.0483 2.7339 'International Tables Vol C Tables 4.2.6.8 and 6.1.1.4'
O O 0.0492 0.0322 'International Tables Vol C Tables 4.2.6.8 and 6.1.1.4'
P P 0.2955 0.4335 'International Tables Vol C Tables 4.2.6.8 and 6.1.1.4'

loop_
_geom_angle_atom_site_label_1
_geom_angle_atom_site_label_2
_geom_angle_atom_site_label_3
_geom_angle
C1 Mo1 C7 88.19(12)
C1 Mo1 C6 84.87(13)
C7 Mo1 C6 36.01(11)
C1 Mo1 C3 121.65(11)
C7 Mo1 C3 35.60(11)
C6 Mo1 C3 59.18(11)
C1 Mo1 C5 115.15(12)
C7 Mo1 C5 59.09(11)
C6 Mo1 C5 35.18(12)
C3 Mo1 C5 58.53(11)
C1 Mo1 C4 143.03(11)
C7 Mo1 C4 58.99(12)
C6 Mo1 C4 58.77(12)
C3 Mo1 C4 35.07(11)
C5 Mo1 C4 35.08(11)
C1 Mo1 P3 86.62(8)
C7 Mo1 P3 144.07(8)
C6 Mo1 P3 108.08(8)
C3 Mo1 P3 144.55(8)
C5 Mo1 P3 91.50(8)
C4 Mo1 P3 109.48(8)
C1 Mo1 P1 128.27(9)
C7 Mo1 P1 131.18(8)
C6 Mo1 P1 146.86(10)
C3 Mo1 P1 96.87(7)
C5 Mo1 P1 114.16(9)
C4 Mo1 P1 88.33(8)
P3 Mo1 P1 77.42(2)
C1 Mo1 P2 86.37(8)
C7 Mo1 P2 110.06(8)
C6 Mo1 P2 145.08(9)
C3 Mo1 P2 98.23(8)
C5 Mo1 P2 153.87(9)
C4 Mo1 P2 118.92(8)
P3 Mo1 P2 105.05(2)
P1 Mo1 P2 52.53(2)
C1 Mo1 Mo2 78.52(8)
C7 Mo1 Mo2 158.45(9)
C6 Mo1 Mo2 154.94(9)
C3 Mo1 Mo2 145.88(7)
C5 Mo1 Mo2 142.21(8)
C4 Mo1 Mo2 137.84(8)
P3 Mo1 Mo2 52.731(16)
P1 Mo1 Mo2 52.647(17)
P2 Mo1 Mo2 52.754(16)
C2 Mo2 C9 87.38(11)
C2 Mo2 C10 79.70(11)
C9 Mo2 C10 35.16(12)
C2 Mo2 C8 122.23(11)
C9 Mo2 C8 35.58(11)
C10 Mo2 C8 58.52(11)
C2 Mo2 C11 107.98(12)
C9 Mo2 C11 58.48(12)
C10 Mo2 C11 35.07(12)
C8 Mo2 C11 58.10(11)
C2 Mo2 C12 138.03(12)
C9 Mo2 C12 58.71(11)
C10 Mo2 C12 58.33(11)
C8 Mo2 C12 34.96(11)
C11 Mo2 C12 34.79(11)
C2 Mo2 P1 70.18(8)
C9 Mo2 P1 156.98(8)
C10 Mo2 P1 138.26(9)
C8 Mo2 P1 163.14(8)
C11 Mo2 P1 132.49(9)
C12 Mo2 P1 143.43(8)
C2 Mo2 P3 97.73(8)
C9 Mo2 P3 102.48(9)
C10 Mo2 P3 137.30(9)
C8 Mo2 P3 89.84(8)
C11 Mo2 P3 146.24(8)
C12 Mo2 P3 112.29(8)
P1 Mo2 P3 76.46(2)
C2 Mo2 P2 108.97(8)
C9 Mo2 P2 145.63(9)
C10 Mo2 P2 116.39(9)
C8 Mo2 P2 124.12(8)
C11 Mo2 P2 87.40(9)
C12 Mo2 P2 91.48(8)
P1 Mo2 P2 52.53(2)
P3 Mo2 P2 104.84(2)
C2 Mo2 Mo1 117.66(8)
C9 Mo2 Mo1 144.06(9)
C10 Mo2 Mo1 161.24(8)
C8 Mo2 Mo1 111.70(8)
C11 Mo2 Mo1 126.62(9)
C12 Mo2 Mo1 104.05(8)
P1 Mo2 Mo1 51.942(15)
P3 Mo2 Mo1 51.863(16)
P2 Mo2 Mo1 53.409(16)
P2 P1 Mo1 65.31(2)
P2 P1 Mo2 64.26(3)
Mo1 P1 Mo2 75.410(19)
P1 P2 Ge1 86.74(3)
P1 P2 Mo2 63.22(2)
Ge1 P2 Mo2 128.96(3)
P1 P2 Mo1 62.16(2)
Ge1 P2 Mo1 128.78(3)
Mo2 P2 Mo1 73.837(19)
C37 P3 C31 102.59(12)
C37 P3 Mo1 115.69(9)
C31 P3 Mo1 123.23(9)
C37 P3 Mo2 117.22(10)
C31 P3 Mo2 122.28(8)
Mo1 P3 Mo2 75.406(19)
C19 Ge1 C13 112.94(11)
C19 Ge1 C25 105.56(11)
C13 Ge1 C25 110.43(11)
C19 Ge1 P2 110.23(7)
C13 Ge1 P2 110.64(9)
C25 Ge1 P2 106.76(8)
O1 C1 Mo1 173.2(3)
O2 C2 Mo2 172.5(2)
C7 C3 C4 108.5(3)
C7 C3 Mo1 70.92(17)
C4 C3 Mo1 73.81(17)
C7 C3 H3 125.8
C4 C3 H3 125.8
Mo1 C3 H3 121.2
C3 C4 C5 107.5(3)
C3 C4 Mo1 71.12(18)
C5 C4 Mo1 71.78(19)
C3 C4 H4 126.2
C5 C4 H4 126.2
Mo1 C4 H4 122.5
C6 C5 C4 108.4(3)
C6 C5 Mo1 70.89(18)
C4 C5 Mo1 73.14(17)
C6 C5 H5 125.8
C4 C5 H5 125.8
Mo1 C5 H5 121.9
C5 C6 C7 108.0(3)
C5 C6 Mo1 73.93(16)
C7 C6 Mo1 71.57(16)
C5 C6 H6 126
C7 C6 H6 126
Mo1 C6 H6 120.3
C3 C7 C6 107.6(3)
C3 C7 Mo1 73.48(16)
C6 C7 Mo1 72.42(16)
C3 C7 H7 126.2
C6 C7 H7 126.2
Mo1 C7 H7 119.8
C12 C8 C9 108.0(3)
C12 C8 Mo2 73.39(17)
C9 C8 Mo2 71.33(17)
C12 C8 H8 126
C9 C8 H8 126
Mo2 C8 H8 121
C10 C9 C8 107.8(3)
C10 C9 Mo2 73.09(18)
C8 C9 Mo2 73.09(17)
C10 C9 H9 126.1
C8 C9 H9 126.1
Mo2 C9 H9 119.6
C9 C10 C11 108.2(3)
C9 C10 Mo2 71.74(18)
C11 C10 Mo2 73.29(18)
C9 C10 H10 125.9
C11 C10 H10 125.9
Mo2 C10 H10 120.8
C12 C11 C10 108.3(3)
C12 C11 Mo2 72.86(17)
C10 C11 Mo2 71.64(17)
C12 C11 H11 125.8
C10 C11 H11 125.8
Mo2 C11 H11 121.4
C11 C12 C8 107.7(3)
C11 C12 Mo2 72.35(17)
C8 C12 Mo2 71.65(16)
C11 C12 H12 126.1
C8 C12 H12 126.1
Mo2 C12 H12 121.6
C18 C13 C14 118.6(3)
C18 C13 Ge1 121.2(2)
C14 C13 Ge1 120.3(2)
C13 C14 C15 120.8(3)
C13 C14 H14 119.6
C15 C14 H14 119.6
C16 C15 C14 120.0(4)
C16 C15 H15 120
C14 C15 H15 120
C15 C16 C17 120.1(3)
C15 C16 H16 119.9
C17 C16 H16 119.9
C16 C17 C18 120.5(4)
C16 C17 H17 119.8
C18 C17 H17 119.8
C13 C18 C17 120.1(4)
C13 C18 H18 120
C17 C18 H18 120
C24 C19 C20 118.4(3)
C24 C19 Ge1 119.4(2)
C20 C19 Ge1 122.0(2)
C21 C20 C19 120.7(3)
C21 C20 H20 119.6
C19 C20 H20 119.6
C22 C21 C20 120.2(3)
C22 C21 H21 119.9
C20 C21 H21 119.9
C23 C22 C21 119.9(3)
C23 C22 H22 120.1
C21 C22 H22 120.1
C22 C23 C24 120.2(3)
C22 C23 H23 119.9
C24 C23 H23 119.9
C23 C24 C19 120.6(3)
C23 C24 H24 119.7
C19 C24 H24 119.7
C26 C25 C30 117.9(3)
C26 C25 Ge1 123.2(2)
C30 C25 Ge1 118.7(2)
C25 C26 C27 120.6(3)
C25 C26 H26 119.7
C27 C26 H26 119.7
C28 C27 C26 120.5(3)
C28 C27 H27 119.8
C26 C27 H27 119.8
C29 C28 C27 119.8(3)
C29 C28 H28 120.1
C27 C28 H28 120.1
C28 C29 C30 120.0(3)
C28 C29 H29 120
C30 C29 H29 120
C29 C30 C25 121.3(3)
C29 C30 H30 119.3
C25 C30 H30 119.3
C36 C31 C32 108.7(2)
C36 C31 P3 114.97(19)
C32 C31 P3 112.85(19)
C36 C31 H31 106.6
C32 C31 H31 106.6
P3 C31 H31 106.6
C31 C32 C33 111.4(2)
C31 C32 H32A 109.3
C33 C32 H32A 109.3
C31 C32 H32B 109.3
C33 C32 H32B 109.3
H32A C32 H32B 108
C34 C33 C32 111.0(3)
C34 C33 H33A 109.4
C32 C33 H33A 109.4
C34 C33 H33B 109.4
C32 C33 H33B 109.4
H33A C33 H33B 108
C35 C34 C33 111.2(3)
C35 C34 H34A 109.4
C33 C34 H34A 109.4
C35 C34 H34B 109.4
C33 C34 H34B 109.4
H34A C34 H34B 108
C34 C35 C36 111.4(3)
C34 C35 H35A 109.3
C36 C35 H35A 109.3
C34 C35 H35B 109.3
C36 C35 H35B 109.3
H35A C35 H35B 108
C31 C36 C35 111.1(3)
C31 C36 H36A 109.4
C35 C36 H36A 109.4
C31 C36 H36B 109.4
C35 C36 H36B 109.4
H36A C36 H36B 108
C38 C37 C42 109.9(2)
C38 C37 P3 113.7(2)
C42 C37 P3 115.03(18)
C38 C37 H37 105.8
C42 C37 H37 105.8
P3 C37 H37 105.8
C37 C38 C39 109.6(3)
C37 C38 H38A 109.7
C39 C38 H38A 109.7
C37 C38 H38B 109.7
C39 C38 H38B 109.7
H38A C38 H38B 108.2
C40 C39 C38 112.0(3)
C40 C39 H39A 109.2
C38 C39 H39A 109.2
C40 C39 H39B 109.2
C38 C39 H39B 109.2
H39A C39 H39B 107.9
C41 C40 C39 112.4(3)
C41 C40 H40A 109.1
C39 C40 H40A 109.1
C41 C40 H40B 109.1
C39 C40 H40B 109.1
H40A C40 H40B 107.9
C40 C41 C42 111.6(3)
C40 C41 H41A 109.3
C42 C41 H41A 109.3
C40 C41 H41B 109.3
C42 C41 H41B 109.3
H41A C41 H41B 108
C41 C42 C37 111.0(2)
C41 C42 H42A 109.4
C37 C42 H42A 109.4
C41 C42 H42B 109.4
C37 C42 H42B 109.4
H42A C42 H42B 108

loop_
_geom_bond_atom_site_label_1
_geom_bond_atom_site_label_2
_geom_bond_distance
Mo1 C1 1.972(3)
Mo1 C7 2.287(3)
Mo1 C6 2.298(3)
Mo1 C3 2.320(3)
Mo1 C5 2.337(3)
Mo1 C4 2.354(3)
Mo1 P3 2.4239(7)
Mo1 P1 2.4265(6)
Mo1 P2 2.4931(7)
Mo1 Mo2 2.9823(3)
Mo2 C2 1.942(3)
Mo2 C9 2.308(3)
Mo2 C10 2.325(3)
Mo2 C8 2.331(3)
Mo2 C11 2.346(3)
Mo2 C12 2.353(3)
Mo2 P1 2.4497(7)
Mo2 P3 2.4525(7)
Mo2 P2 2.4718(7)
P1 P2 2.1779(9)
P2 Ge1 2.3388(7)
P3 C37 1.866(3)
P3 C31 1.887(2)
Ge1 C19 1.951(3)
Ge1 C13 1.953(3)
Ge1 C25 1.961(3)
O1 C1 1.157(4)
O2 C2 1.158(3)
C3 C7 1.408(4)
C3 C4 1.409(4)
C3 H3 0.93
C4 C5 1.414(5)
C4 H4 0.93
C5 C6 1.401(5)
C5 H5 0.93
C6 C7 1.417(4)
C6 H6 0.93
C7 H7 0.93
C8 C12 1.407(4)
C8 C9 1.417(4)
C8 H8 0.93
C9 C10 1.400(5)
C9 H9 0.93
C10 C11 1.408(5)
C10 H10 0.93
C11 C12 1.405(5)
C11 H11 0.93
C12 H12 0.93
C13 C18 1.379(4)
C13 C14 1.385(4)
C14 C15 1.394(4)
C14 H14 0.93
C15 C16 1.353(6)
C15 H15 0.93
C16 C17 1.372(7)
C16 H16 0.93
C17 C18 1.393(5)
C17 H17 0.93
C18 H18 0.93
C19 C24 1.391(4)
C19 C20 1.391(4)
C20 C21 1.383(4)
C20 H20 0.93
C21 C22 1.381(4)
C21 H21 0.93
C22 C23 1.373(4)
C22 H22 0.93
C23 C24 1.389(4)
C23 H23 0.93
C24 H24 0.93
C25 C26 1.384(4)
C25 C30 1.393(4)
C26 C27 1.389(4)
C26 H26 0.93
C27 C28 1.375(5)
C27 H27 0.93
C28 C29 1.370(5)
C28 H28 0.93
C29 C30 1.382(4)
C29 H29 0.93
C30 H30 0.93
C31 C36 1.526(4)
C31 C32 1.527(4)
C31 H31 0.98
C32 C33 1.538(4)
C32 H32A 0.97
C32 H32B 0.97
C33 C34 1.515(5)
C33 H33A 0.97
C33 H33B 0.97
C34 C35 1.506(5)
C34 H34A 0.97
C34 H34B 0.97
C35 C36 1.540(4)
C35 H35A 0.97
C35 H35B 0.97
C36 H36A 0.97
C36 H36B 0.97
C37 C38 1.532(4)
C37 C42 1.533(4)
C37 H37 0.98
C38 C39 1.543(4)
C38 H38A 0.97
C38 H38B 0.97
C39 C40 1.517(5)
C39 H39A 0.97
C39 H39B 0.97
C40 C41 1.505(5)
C40 H40A 0.97
C40 H40B 0.97
C41 C42 1.525(4)
C41 H41A 0.97
C41 H41B 0.97
C42 H42A 0.97
C42 H42B 0.97
